data_1547799
loop_
_publ_author_name
'Lin, Fei'
'Wang, Meiyan'
'Cui, Dongmei'

_publ_section_title
;
 Renewable Benzofuran Polymerization Initiated by Lewis Acid Al(C6F5)3 and
 Mechanism
;
_journal_issue 21
_journal_name_full Macromolecules
_journal_page_first 8449
_journal_paper_doi 10.1021/acs.macromol.7b01928
_journal_volume 50
_journal_year 2017
_chemical_formula_sum 'C26 H6 Al F15 O'
_chemical_formula_weight 646.29
_chemical_name_systematic
;
 ?
;
_space_group_crystal_system triclinic
_space_group_IT_number 2
_space_group_name_Hall '-P 1'
_space_group_name_H-M_alt 'P -1'
_symmetry_space_group_name_Hall '-P 1'
_symmetry_space_group_name_H-M 'P -1'
_atom_sites_solution_hydrogens geom
_audit_creation_method SHELXL-2014
_cell_angle_alpha 80.274(9)
_cell_angle_beta 83.225(9)
_cell_angle_gamma 77.211(10)
_cell_formula_units_Z 4
_cell_length_a 10.910(4)
_cell_length_b 12.115(5)
_cell_length_c 18.761(8)
_cell_measurement_reflns_used 1809
_cell_measurement_temperature 273(2)
_cell_measurement_theta_max 26.599
_cell_measurement_theta_min 2.35
_cell_volume 2375.1(17)
_computing_structure_refinement 'SHELXL-2014 (Sheldrick, 2014)'
_diffrn_ambient_temperature 273(2)
_diffrn_measured_fraction_theta_full 0.979
_diffrn_measured_fraction_theta_max 0.964
_diffrn_measurement_device_type 'CCD area detector'
_diffrn_radiation_type MoK\a
_diffrn_radiation_wavelength 0.71073
_diffrn_reflns_av_R_equivalents 0.0413
_diffrn_reflns_av_unetI/netI 0.1091
_diffrn_reflns_Laue_measured_fraction_full 0.979
_diffrn_reflns_Laue_measured_fraction_max 0.964
_diffrn_reflns_limit_h_max 11
_diffrn_reflns_limit_h_min -13
_diffrn_reflns_limit_k_max 11
_diffrn_reflns_limit_k_min -15
_diffrn_reflns_limit_l_max 18
_diffrn_reflns_limit_l_min -23
_diffrn_reflns_number 13349
_diffrn_reflns_point_group_measured_fraction_full 0.979
_diffrn_reflns_point_group_measured_fraction_max 0.964
_diffrn_reflns_theta_full 25.242
_diffrn_reflns_theta_max 26.599
_diffrn_reflns_theta_min 1.743
_exptl_absorpt_coefficient_mu 0.225
_exptl_absorpt_correction_type none
_exptl_crystal_density_diffrn 1.807
_exptl_crystal_description block
_exptl_crystal_F_000 1272
_exptl_crystal_size_max 0.200
_exptl_crystal_size_mid 0.180
_exptl_crystal_size_min 0.150
_refine_diff_density_max 0.412
_refine_diff_density_min -0.371
_refine_diff_density_rms 0.090
_refine_ls_extinction_method none
_refine_ls_goodness_of_fit_ref 0.973
_refine_ls_hydrogen_treatment constr
_refine_ls_matrix_type full
_refine_ls_number_parameters 775
_refine_ls_number_reflns 9588
_refine_ls_number_restraints 0
_refine_ls_restrained_S_all 0.973
_refine_ls_R_factor_all 0.1561
_refine_ls_R_factor_gt 0.0733
_refine_ls_shift/su_max 0.000
_refine_ls_shift/su_mean 0.000
_refine_ls_structure_factor_coef Fsqd
_refine_ls_weighting_details 'w=1/[\s^2^(Fo^2^)+(0.1160P)^2^] where P=(Fo^2^+2Fc^2^)/3'
_refine_ls_weighting_scheme calc
_refine_ls_wR_factor_gt 0.1741
_refine_ls_wR_factor_ref 0.2396
_reflns_Friedel_coverage 0.000
_reflns_number_gt 4590
_reflns_number_total 9588
_reflns_threshold_expression 'I > 2\s(I)'
_cod_data_source_file ma7b01928_si_002.cif
_cod_data_source_block 003
_cod_depositor_comments 'Adding full bibliography for 1547799.cif.'
_cod_original_cell_volume 2375.0(17)
_cod_database_code 1547799
_shelx_space_group_comment
;
The symmetry employed for this shelxl refinement is uniquely defined
by the following loop, which should always be used as a source of
symmetry information in preference to the above space-group names.
They are only intended as comments.
;
_shelx_estimated_absorpt_t_min 0.956
_shelx_estimated_absorpt_t_max 0.967
_shelxl_version_number 2014-3

loop_
_space_group_symop_operation_xyz
'x, y, z'
'-x, -y, -z'

loop_
_atom_site_label
_atom_site_type_symbol
_atom_site_fract_x
_atom_site_fract_y
_atom_site_fract_z
_atom_site_U_iso_or_equiv
_atom_site_adp_type
_atom_site_occupancy
_atom_site_site_symmetry_order
_atom_site_calc_flag
_atom_site_refinement_flags_posn
_atom_site_refinement_flags_adp
Al1 Al 0.39053(14) 0.88069(15) 0.30147(9) 0.0432(4) Uani 1 1 d . .
C1 C 0.5953(5) 0.9311(6) 0.3735(3) 0.0549(16) Uani 1 1 d . .
H1 H 0.6513 0.8633 0.3660 0.066 Uiso 1 1 calc R U
C2 C 0.6237(6) 1.0172(6) 0.3980(3) 0.0581(17) Uani 1 1 d . .
H2 H 0.7032 1.0206 0.4096 0.070 Uiso 1 1 calc R U
C3 C 0.5111(5) 1.1057(5) 0.4040(3) 0.0435(13) Uani 1 1 d . .
C4 C 0.4163(5) 1.0670(5) 0.3814(3) 0.0435(13) Uani 1 1 d . .
C5 C 0.2940(5) 1.1273(5) 0.3798(3) 0.0531(15) Uani 1 1 d . .
H5 H 0.2321 1.1000 0.3621 0.064 Uiso 1 1 calc R U
C6 C 0.2685(6) 1.2298(5) 0.4057(3) 0.0531(15) Uani 1 1 d . .
H6 H 0.1862 1.2720 0.4078 0.064 Uiso 1 1 calc R U
C7 C 0.3625(6) 1.2718(6) 0.4289(3) 0.0554(16) Uani 1 1 d . .
H7 H 0.3432 1.3430 0.4446 0.067 Uiso 1 1 calc R U
C8 C 0.4847(6) 1.2092(6) 0.4292(3) 0.0605(17) Uani 1 1 d . .
H8 H 0.5476 1.2364 0.4459 0.073 Uiso 1 1 calc R U
C9 C 0.2210(5) 0.8718(5) 0.3529(3) 0.0433(13) Uani 1 1 d . .
C10 C 0.1314(5) 0.8561(5) 0.3135(3) 0.0443(13) Uani 1 1 d . .
C11 C 0.0115(6) 0.8513(6) 0.3405(4) 0.0628(18) Uani 1 1 d . .
C12 C -0.0215(6) 0.8568(6) 0.4123(4) 0.0639(19) Uani 1 1 d . .
C13 C 0.0665(6) 0.8731(5) 0.4548(3) 0.0569(17) Uani 1 1 d . .
C14 C 0.1836(5) 0.8770(5) 0.4246(3) 0.0473(14) Uani 1 1 d . .
C15 C 0.3999(5) 0.9814(5) 0.2074(3) 0.0443(13) Uani 1 1 d . .
C16 C 0.5153(5) 0.9761(5) 0.1674(3) 0.0457(14) Uani 1 1 d . .
C17 C 0.5346(5) 1.0327(5) 0.0981(3) 0.0488(14) Uani 1 1 d . .
C18 C 0.4292(5) 1.0954(5) 0.0652(3) 0.0463(14) Uani 1 1 d . .
C19 C 0.3138(5) 1.1057(5) 0.1013(3) 0.0474(14) Uani 1 1 d . .
C20 C 0.3004(5) 1.0488(5) 0.1714(3) 0.0461(14) Uani 1 1 d . .
C21 C 0.4951(5) 0.7248(5) 0.3020(3) 0.0470(14) Uani 1 1 d . .
C22 C 0.5286(5) 0.6673(5) 0.2427(3) 0.0483(14) Uani 1 1 d . .
C23 C 0.5844(5) 0.5544(5) 0.2462(3) 0.0510(15) Uani 1 1 d . .
C24 C 0.6077(5) 0.4901(5) 0.3121(4) 0.0520(15) Uani 1 1 d . .
C25 C 0.5773(5) 0.5410(6) 0.3737(3) 0.0544(16) Uani 1 1 d . .
C26 C 0.5204(5) 0.6545(5) 0.3673(3) 0.0475(14) Uani 1 1 d . .
O1 O 0.4655(3) 0.9583(3) 0.3604(2) 0.0538(11) Uani 1 1 d . .
F1 F 0.2660(4) 0.8929(3) 0.46924(18) 0.0729(11) Uani 1 1 d . .
F2 F 0.0352(4) 0.8768(4) 0.5260(2) 0.0930(14) Uani 1 1 d . .
F3 F -0.1381(3) 0.8455(4) 0.4414(3) 0.1029(17) Uani 1 1 d . .
F4 F -0.0737(4) 0.8318(4) 0.2996(2) 0.0909(14) Uani 1 1 d . .
F5 F 0.1626(4) 0.8412(3) 0.24345(18) 0.0702(11) Uani 1 1 d . .
F6 F 0.4887(3) 0.7011(3) 0.42951(17) 0.0659(10) Uani 1 1 d . .
F7 F 0.6007(3) 0.4788(3) 0.4380(2) 0.0768(12) Uani 1 1 d . .
F8 F 0.6650(3) 0.3804(3) 0.3159(2) 0.0749(11) Uani 1 1 d . .
F9 F 0.6154(4) 0.5056(3) 0.1861(2) 0.0739(11) Uani 1 1 d . .
F10 F 0.5036(3) 0.7271(3) 0.17562(17) 0.0635(10) Uani 1 1 d . .
F11 F 0.6210(3) 0.9129(3) 0.19767(18) 0.0612(10) Uani 1 1 d . .
F12 F 0.6490(3) 1.0242(3) 0.06240(19) 0.0668(10) Uani 1 1 d . .
F13 F 0.4440(3) 1.1495(3) -0.00293(17) 0.0621(9) Uani 1 1 d . .
F14 F 0.2116(3) 1.1678(3) 0.06892(18) 0.0648(10) Uani 1 1 d . .
F15 F 0.1839(3) 1.0648(3) 0.20559(18) 0.0619(10) Uani 1 1 d . .
Al2 Al 0.09726(14) 0.45393(15) 0.18762(9) 0.0415(4) Uani 1 1 d . .
C27 C -0.1215(5) 0.6074(6) 0.1197(3) 0.0511(16) Uani 1 1 d . .
H27 H -0.1719 0.5533 0.1259 0.061 Uiso 1 1 calc R U
C28 C -0.1622(5) 0.7207(6) 0.1046(3) 0.0567(17) Uani 1 1 d . .
H28 H -0.2453 0.7581 0.0989 0.068 Uiso 1 1 calc R U
C29 C -0.0573(5) 0.7746(5) 0.0986(3) 0.0443(14) Uani 1 1 d . .
C30 C 0.0493(5) 0.6891(5) 0.1112(3) 0.0434(13) Uani 1 1 d . .
C31 C 0.1699(5) 0.7082(5) 0.1076(3) 0.0481(14) Uani 1 1 d . .
H31 H 0.2391 0.6484 0.1157 0.058 Uiso 1 1 calc R U
C32 C 0.1825(6) 0.8171(5) 0.0918(3) 0.0492(14) Uani 1 1 d . .
H32 H 0.2629 0.8328 0.0880 0.059 Uiso 1 1 calc R U
C33 C 0.0811(6) 0.9069(6) 0.0808(3) 0.0594(17) Uani 1 1 d . .
H33 H 0.0938 0.9816 0.0716 0.071 Uiso 1 1 calc R U
C34 C -0.0357(7) 0.8877(6) 0.0833(3) 0.070(2) Uani 1 1 d . .
H34 H -0.1032 0.9490 0.0748 0.084 Uiso 1 1 calc R U
C35 C -0.0052(4) 0.3353(5) 0.1950(3) 0.0397(13) Uani 1 1 d . .
C36 C -0.0360(5) 0.3032(5) 0.1335(3) 0.0451(14) Uani 1 1 d . .
C37 C -0.0966(5) 0.2153(6) 0.1341(3) 0.0514(15) Uani 1 1 d . .
C38 C -0.1298(5) 0.1550(5) 0.1997(4) 0.0502(15) Uani 1 1 d . .
C39 C -0.1009(5) 0.1812(5) 0.2630(3) 0.0497(15) Uani 1 1 d . .
C40 C -0.0377(5) 0.2710(5) 0.2585(3) 0.0456(14) Uani 1 1 d . .
C41 C 0.2654(5) 0.4075(5) 0.1372(3) 0.0421(13) Uani 1 1 d . .
C42 C 0.2993(5) 0.4298(5) 0.0639(3) 0.0442(13) Uani 1 1 d . .
C43 C 0.4178(7) 0.3932(6) 0.0327(3) 0.0616(18) Uani 1 1 d . .
C44 C 0.5110(6) 0.3340(6) 0.0750(4) 0.0675(19) Uani 1 1 d . .
C45 C 0.4832(5) 0.3058(5) 0.1484(4) 0.0600(18) Uani 1 1 d . .
C46 C 0.3634(5) 0.3424(5) 0.1762(3) 0.0487(14) Uani 1 1 d . .
C47 C 0.0873(4) 0.5211(5) 0.2779(3) 0.0411(13) Uani 1 1 d . .
C48 C -0.0292(5) 0.5426(5) 0.3178(3) 0.0453(14) Uani 1 1 d . .
C49 C -0.0464(5) 0.5735(5) 0.3855(3) 0.0501(15) Uani 1 1 d . .
C50 C 0.0558(5) 0.5853(5) 0.4174(3) 0.0458(14) Uani 1 1 d . .
C51 C 0.1725(5) 0.5667(5) 0.3805(3) 0.0454(14) Uani 1 1 d . .
C52 C 0.1847(5) 0.5378(5) 0.3123(3) 0.0444(14) Uani 1 1 d . .
F16 F -0.0080(3) 0.2923(3) 0.32223(17) 0.0617(10) Uani 1 1 d . .
F17 F -0.1283(3) 0.1229(3) 0.3267(2) 0.0708(11) Uani 1 1 d . .
F18 F -0.1865(3) 0.0705(3) 0.2023(2) 0.0762(11) Uani 1 1 d . .
F19 F -0.1227(4) 0.1848(3) 0.0732(2) 0.0746(11) Uani 1 1 d . .
F20 F -0.0048(3) 0.3613(3) 0.06805(17) 0.0609(9) Uani 1 1 d . .
F21 F 0.2126(3) 0.4913(3) 0.01946(17) 0.0668(10) Uani 1 1 d . .
F22 F 0.4447(4) 0.4168(4) -0.0393(2) 0.0939(14) Uani 1 1 d . .
F23 F 0.6283(3) 0.3002(4) 0.0450(3) 0.1087(17) Uani 1 1 d . .
F24 F 0.5725(3) 0.2444(4) 0.1903(3) 0.0947(15) Uani 1 1 d . .
F25 F 0.3351(3) 0.3083(3) 0.24813(19) 0.0682(10) Uani 1 1 d . .
F26 F 0.3030(3) 0.5252(3) 0.27733(19) 0.0624(10) Uani 1 1 d . .
F27 F 0.2731(3) 0.5805(3) 0.41155(19) 0.0683(10) Uani 1 1 d . .
F28 F 0.0411(3) 0.6153(3) 0.48391(17) 0.0642(10) Uani 1 1 d . .
F29 F -0.1628(3) 0.5960(4) 0.4207(2) 0.0729(11) Uani 1 1 d . .
F30 F -0.1326(3) 0.5327(3) 0.28827(19) 0.0659(10) Uani 1 1 d . .
O2 O 0.0118(3) 0.5830(3) 0.1246(2) 0.0472(10) Uani 1 1 d . .

loop_
_atom_site_aniso_label
_atom_site_aniso_U_11
_atom_site_aniso_U_22
_atom_site_aniso_U_33
_atom_site_aniso_U_23
_atom_site_aniso_U_13
_atom_site_aniso_U_12
Al1 0.0368(8) 0.0466(11) 0.0450(9) -0.0085(7) -0.0035(7) -0.0047(7)
C1 0.031(3) 0.060(4) 0.075(4) -0.017(3) -0.008(3) -0.004(3)
C2 0.043(3) 0.063(5) 0.071(4) -0.011(3) -0.008(3) -0.014(3)
C3 0.046(3) 0.046(4) 0.040(3) -0.004(3) -0.007(2) -0.011(3)
C4 0.047(3) 0.041(4) 0.045(3) -0.008(2) -0.002(3) -0.013(3)
C5 0.041(3) 0.052(4) 0.065(4) -0.008(3) -0.013(3) -0.002(3)
C6 0.050(3) 0.045(4) 0.059(4) -0.003(3) -0.002(3) -0.005(3)
C7 0.069(4) 0.045(4) 0.052(4) -0.001(3) -0.007(3) -0.015(3)
C8 0.070(4) 0.060(5) 0.056(4) -0.010(3) -0.021(3) -0.013(4)
C9 0.040(3) 0.046(4) 0.044(3) -0.010(3) -0.003(2) -0.004(3)
C10 0.049(3) 0.040(4) 0.045(3) -0.005(3) -0.006(3) -0.012(3)
C11 0.055(4) 0.059(5) 0.071(5) 0.006(3) -0.025(4) -0.005(3)
C12 0.040(3) 0.053(5) 0.084(5) 0.008(3) 0.004(3) 0.004(3)
C13 0.066(4) 0.044(4) 0.050(4) -0.001(3) 0.016(3) -0.003(3)
C14 0.051(3) 0.043(4) 0.049(3) -0.010(3) -0.005(3) -0.007(3)
C15 0.041(3) 0.041(4) 0.048(3) -0.011(3) -0.006(2) 0.004(2)
C16 0.035(3) 0.041(4) 0.059(4) -0.009(3) -0.005(3) -0.003(2)
C17 0.046(3) 0.045(4) 0.054(4) -0.010(3) 0.008(3) -0.011(3)
C18 0.054(3) 0.041(4) 0.041(3) -0.006(2) -0.003(3) -0.004(3)
C19 0.050(3) 0.033(3) 0.058(4) -0.009(3) -0.009(3) -0.001(3)
C20 0.037(3) 0.042(4) 0.055(4) -0.007(3) 0.000(3) -0.002(3)
C21 0.040(3) 0.051(4) 0.047(3) -0.009(3) -0.003(2) -0.002(3)
C22 0.046(3) 0.052(4) 0.046(3) -0.008(3) -0.002(3) -0.007(3)
C23 0.041(3) 0.052(4) 0.061(4) -0.023(3) 0.004(3) -0.004(3)
C24 0.036(3) 0.037(4) 0.075(4) -0.006(3) 0.001(3) 0.004(3)
C25 0.043(3) 0.058(5) 0.054(4) 0.003(3) -0.006(3) -0.002(3)
C26 0.043(3) 0.045(4) 0.056(4) -0.012(3) 0.000(3) -0.011(3)
O1 0.041(2) 0.052(3) 0.069(3) -0.022(2) -0.0127(19) 0.0028(19)
F1 0.090(3) 0.084(3) 0.050(2) -0.0105(19) -0.0203(19) -0.020(2)
F2 0.112(3) 0.086(3) 0.061(3) -0.008(2) 0.032(2) -0.002(2)
F3 0.040(2) 0.107(4) 0.132(4) 0.025(3) 0.018(2) 0.001(2)
F4 0.065(2) 0.093(3) 0.118(3) 0.026(3) -0.042(2) -0.037(2)
F5 0.091(3) 0.079(3) 0.052(2) -0.0130(18) -0.0113(19) -0.035(2)
F6 0.080(2) 0.068(3) 0.0446(19) -0.0141(17) -0.0027(17) -0.0022(19)
F7 0.078(3) 0.068(3) 0.072(2) 0.014(2) -0.011(2) -0.005(2)
F8 0.062(2) 0.046(3) 0.107(3) -0.004(2) 0.005(2) -0.0024(18)
F9 0.084(3) 0.064(3) 0.073(3) -0.030(2) 0.007(2) -0.006(2)
F10 0.079(2) 0.062(2) 0.046(2) -0.0094(17) -0.0090(17) -0.0043(19)
F11 0.0357(17) 0.069(3) 0.072(2) -0.0027(18) -0.0086(15) 0.0002(16)
F12 0.047(2) 0.076(3) 0.072(2) -0.0114(19) 0.0115(17) -0.0090(18)
F13 0.071(2) 0.060(2) 0.054(2) -0.0036(17) 0.0000(17) -0.0154(18)
F14 0.054(2) 0.062(3) 0.068(2) -0.0004(18) -0.0171(17) 0.0077(18)
F15 0.0384(18) 0.064(3) 0.069(2) -0.0039(18) 0.0041(16) 0.0100(16)
Al2 0.0318(8) 0.0458(11) 0.0432(9) -0.0021(7) -0.0049(7) -0.0022(7)
C27 0.027(3) 0.066(5) 0.059(4) -0.002(3) -0.006(3) -0.010(3)
C28 0.040(3) 0.066(5) 0.056(4) -0.001(3) -0.007(3) 0.004(3)
C29 0.051(3) 0.040(4) 0.038(3) -0.003(2) -0.007(2) 0.000(3)
C30 0.053(3) 0.040(4) 0.037(3) -0.001(2) -0.009(2) -0.009(3)
C31 0.048(3) 0.048(4) 0.046(3) -0.003(3) -0.006(3) -0.009(3)
C32 0.066(4) 0.036(4) 0.049(3) -0.001(3) -0.008(3) -0.020(3)
C33 0.071(4) 0.051(4) 0.063(4) -0.005(3) -0.020(3) -0.021(4)
C34 0.100(6) 0.048(5) 0.051(4) -0.007(3) -0.021(4) 0.018(4)
C35 0.032(3) 0.042(4) 0.043(3) -0.005(2) -0.007(2) -0.002(2)
C36 0.030(3) 0.047(4) 0.051(3) 0.000(3) -0.008(2) 0.004(2)
C37 0.039(3) 0.056(4) 0.056(4) -0.018(3) -0.014(3) 0.007(3)
C38 0.032(3) 0.039(4) 0.084(5) -0.016(3) -0.004(3) -0.012(3)
C39 0.039(3) 0.046(4) 0.060(4) -0.001(3) -0.001(3) -0.007(3)
C40 0.039(3) 0.055(4) 0.043(3) -0.010(3) -0.009(2) -0.004(3)
C41 0.040(3) 0.045(4) 0.040(3) -0.011(2) -0.003(2) -0.004(3)
C42 0.047(3) 0.039(4) 0.048(3) -0.007(3) -0.001(3) -0.014(3)
C43 0.073(4) 0.055(5) 0.059(4) -0.017(3) 0.021(3) -0.024(4)
C44 0.037(3) 0.063(5) 0.103(6) -0.033(4) 0.018(4) -0.006(3)
C45 0.034(3) 0.048(4) 0.096(5) -0.020(4) -0.013(3) 0.008(3)
C46 0.052(3) 0.040(4) 0.052(4) -0.008(3) -0.006(3) -0.004(3)
C47 0.032(3) 0.037(3) 0.053(3) 0.002(2) -0.004(2) -0.011(2)
C48 0.035(3) 0.049(4) 0.052(3) -0.006(3) -0.007(3) -0.010(3)
C49 0.036(3) 0.055(4) 0.055(4) -0.006(3) 0.002(3) -0.006(3)
C50 0.055(4) 0.039(4) 0.041(3) -0.005(2) 0.002(3) -0.009(3)
C51 0.041(3) 0.040(4) 0.058(4) -0.002(3) -0.016(3) -0.011(3)
C52 0.033(3) 0.045(4) 0.055(4) -0.002(3) -0.001(2) -0.011(2)
F16 0.074(2) 0.070(3) 0.048(2) 0.0007(17) -0.0111(17) -0.0338(19)
F17 0.081(3) 0.060(3) 0.074(2) 0.0073(19) 0.005(2) -0.039(2)
F18 0.070(2) 0.060(3) 0.107(3) -0.021(2) -0.014(2) -0.022(2)
F19 0.084(3) 0.072(3) 0.076(3) -0.025(2) -0.027(2) -0.011(2)
F20 0.070(2) 0.063(2) 0.0438(19) -0.0027(16) -0.0103(16) -0.0012(18)
F21 0.083(3) 0.066(3) 0.048(2) -0.0002(17) -0.0150(18) -0.009(2)
F22 0.124(4) 0.090(4) 0.066(3) -0.022(2) 0.040(2) -0.037(3)
F23 0.051(2) 0.108(4) 0.164(5) -0.053(3) 0.039(3) -0.012(2)
F24 0.056(2) 0.082(3) 0.137(4) -0.026(3) -0.035(2) 0.025(2)
F25 0.073(2) 0.060(3) 0.059(2) 0.0050(18) -0.0147(18) 0.0056(19)
F26 0.0321(17) 0.082(3) 0.076(2) -0.0187(19) 0.0018(16) -0.0156(16)
F27 0.064(2) 0.076(3) 0.072(2) -0.0135(19) -0.0253(19) -0.0173(19)
F28 0.078(2) 0.067(3) 0.049(2) -0.0092(17) -0.0055(18) -0.0178(19)
F29 0.046(2) 0.097(3) 0.072(2) -0.026(2) 0.0160(17) -0.0078(19)
F30 0.0338(17) 0.094(3) 0.071(2) -0.023(2) -0.0069(16) -0.0072(17)
O2 0.0327(19) 0.046(3) 0.058(2) 0.0029(18) -0.0081(17) -0.0031(17)

loop_
_atom_type_symbol
_atom_type_description
_atom_type_scat_dispersion_real
_atom_type_scat_dispersion_imag
_atom_type_scat_source
C C 0.0033 0.0016 'International Tables Vol C Tables 4.2.6.8 and 6.1.1.4'
H H 0.0000 0.0000 'International Tables Vol C Tables 4.2.6.8 and 6.1.1.4'
O O 0.0106 0.0060 'International Tables Vol C Tables 4.2.6.8 and 6.1.1.4'
F F 0.0171 0.0103 'International Tables Vol C Tables 4.2.6.8 and 6.1.1.4'
Al Al 0.0645 0.0514 'International Tables Vol C Tables 4.2.6.8 and 6.1.1.4'

loop_
_geom_angle_atom_site_label_1
_geom_angle_atom_site_label_2
_geom_angle_atom_site_label_3
_geom_angle
O1 Al1 C15 100.4(2)
O1 Al1 C21 107.5(2)
C15 Al1 C21 114.4(2)
O1 Al1 C9 104.6(2)
C15 Al1 C9 118.7(2)
C21 Al1 C9 109.7(2)
C2 C1 O1 109.2(5)
C1 C2 C3 109.0(5)
C4 C3 C8 119.4(5)
C4 C3 C2 106.6(5)
C8 C3 C2 133.9(6)
C3 C4 C5 123.8(6)
C3 C4 O1 108.9(5)
C5 C4 O1 127.3(5)
C6 C5 C4 116.2(6)
C5 C6 C7 121.4(6)
C8 C7 C6 120.7(6)
C3 C8 C7 118.4(6)
C10 C9 C14 114.7(5)
C10 C9 Al1 117.4(4)
C14 C9 Al1 127.8(4)
F5 C10 C11 117.1(5)
F5 C10 C9 118.9(5)
C11 C10 C9 124.0(6)
F4 C11 C10 121.9(6)
F4 C11 C12 118.7(6)
C10 C11 C12 119.2(6)
F3 C12 C11 120.3(7)
F3 C12 C13 120.8(7)
C11 C12 C13 118.9(6)
C14 C13 F2 121.8(6)
C14 C13 C12 118.8(6)
F2 C13 C12 119.3(6)
C13 C14 F1 116.0(5)
C13 C14 C9 124.2(6)
F1 C14 C9 119.7(5)
C20 C15 C16 113.9(5)
C20 C15 Al1 127.0(4)
C16 C15 Al1 118.6(4)
F11 C16 C17 115.5(5)
F11 C16 C15 119.2(5)
C17 C16 C15 125.3(5)
F12 C17 C18 120.7(5)
F12 C17 C16 122.3(5)
C18 C17 C16 117.0(5)
F13 C18 C19 120.3(5)
F13 C18 C17 118.7(5)
C19 C18 C17 120.9(5)
F14 C19 C18 120.5(5)
F14 C19 C20 120.0(5)
C18 C19 C20 119.5(5)
F15 C20 C15 119.7(5)
F15 C20 C19 117.0(5)
C15 C20 C19 123.3(5)
C22 C21 C26 112.9(6)
C22 C21 Al1 125.8(4)
C26 C21 Al1 120.2(4)
C23 C22 F10 117.2(5)
C23 C22 C21 124.7(5)
F10 C22 C21 118.1(5)
F9 C23 C22 120.9(6)
F9 C23 C24 119.7(6)
C22 C23 C24 119.4(5)
F8 C24 C23 119.8(6)
F8 C24 C25 120.7(6)
C23 C24 C25 119.4(6)
F7 C25 C26 121.7(6)
F7 C25 C24 119.5(6)
C26 C25 C24 118.8(5)
F6 C26 C25 117.1(5)
F6 C26 C21 118.2(5)
C25 C26 C21 124.7(6)
C4 O1 C1 106.3(4)
C4 O1 Al1 127.3(3)
C1 O1 Al1 124.4(4)
O2 Al2 C41 105.4(2)
O2 Al2 C47 100.9(2)
C41 Al2 C47 117.9(2)
O2 Al2 C35 105.10(19)
C41 Al2 C35 111.7(2)
C47 Al2 C35 114.0(2)
C28 C27 O2 109.1(5)
C27 C28 C29 108.8(5)
C30 C29 C34 115.3(6)
C30 C29 C28 107.6(5)
C34 C29 C28 137.1(6)
C31 C30 C29 124.4(6)
C31 C30 O2 127.5(5)
C29 C30 O2 108.1(5)
C32 C31 C30 116.6(5)
C31 C32 C33 122.5(6)
C34 C33 C32 120.6(6)
C33 C34 C29 120.5(6)
C40 C35 C36 114.9(5)
C40 C35 Al2 124.0(4)
C36 C35 Al2 120.7(4)
F20 C36 C37 117.4(5)
F20 C36 C35 118.6(5)
C37 C36 C35 124.0(5)
F19 C37 C36 122.4(6)
F19 C37 C38 118.8(6)
C36 C37 C38 118.7(6)
F18 C38 C39 119.2(6)
F18 C38 C37 120.3(6)
C39 C38 C37 120.4(6)
F17 C39 C38 121.9(6)
F17 C39 C40 120.2(6)
C38 C39 C40 117.9(5)
F16 C40 C35 120.0(5)
F16 C40 C39 116.0(5)
C35 C40 C39 124.0(5)
C42 C41 C46 113.1(5)
C42 C41 Al2 127.1(4)
C46 C41 Al2 119.7(4)
F21 C42 C43 116.9(5)
F21 C42 C41 119.3(5)
C43 C42 C41 123.8(5)
F22 C43 C44 119.2(6)
F22 C43 C42 120.9(6)
C44 C43 C42 119.8(6)
F23 C44 C43 120.2(7)
F23 C44 C45 120.2(7)
C43 C44 C45 119.6(5)
F24 C45 C46 121.6(7)
F24 C45 C44 120.4(6)
C46 C45 C44 118.0(6)
C45 C46 F25 117.5(5)
C45 C46 C41 125.6(6)
F25 C46 C41 116.9(5)
C52 C47 C48 113.4(5)
C52 C47 Al2 128.1(4)
C48 C47 Al2 118.0(4)
F30 C48 C49 117.2(5)
F30 C48 C47 118.6(5)
C49 C48 C47 124.2(5)
F29 C49 C48 121.2(5)
F29 C49 C50 119.5(5)
C48 C49 C50 119.2(5)
F28 C50 C51 120.5(5)
F28 C50 C49 120.2(5)
C51 C50 C49 119.3(5)
F27 C51 C52 121.4(5)
F27 C51 C50 119.2(5)
C52 C51 C50 119.3(5)
F26 C52 C51 116.3(5)
F26 C52 C47 119.2(5)
C51 C52 C47 124.5(5)
C30 O2 C27 106.5(4)
C30 O2 Al2 122.4(3)
C27 O2 Al2 122.9(3)

loop_
_geom_bond_atom_site_label_1
_geom_bond_atom_site_label_2
_geom_bond_distance
Al1 O1 1.918(4)
Al1 C15 1.975(6)
Al1 C21 1.977(6)
Al1 C9 1.999(5)
C1 C2 1.316(9)
C1 O1 1.423(6)
C2 C3 1.448(8)
C3 C4 1.362(7)
C3 C8 1.373(8)
C4 C5 1.372(7)
C4 O1 1.410(7)
C5 C6 1.370(8)
C6 C7 1.383(8)
C7 C8 1.380(8)
C9 C10 1.356(7)
C9 C14 1.367(7)
C10 F5 1.349(6)
C10 C11 1.356(8)
C11 F4 1.356(7)
C11 C12 1.361(9)
C12 F3 1.350(7)
C12 C13 1.384(9)
C13 C14 1.342(8)
C13 F2 1.346(7)
C14 F1 1.362(6)
C15 C20 1.377(7)
C15 C16 1.381(7)
C16 F11 1.363(6)
C16 C17 1.380(8)
C17 F12 1.336(6)
C17 C18 1.379(8)
C18 F13 1.343(6)
C18 C19 1.348(7)
C19 F14 1.346(6)
C19 C20 1.385(8)
C20 F15 1.343(6)
C21 C22 1.382(8)
C21 C26 1.387(8)
C22 C23 1.363(8)
C22 F10 1.367(6)
C23 F9 1.335(7)
C23 C24 1.365(8)
C24 F8 1.333(7)
C24 C25 1.372(9)
C25 F7 1.330(6)
C25 C26 1.368(8)
C26 F6 1.358(7)
Al2 O2 1.923(4)
Al2 C41 1.972(5)
Al2 C47 1.982(6)
Al2 C35 1.985(6)
C27 C28 1.338(8)
C27 O2 1.430(6)
C28 C29 1.422(8)
C29 C30 1.389(7)
C29 C34 1.417(9)
C30 C31 1.378(7)
C30 O2 1.408(7)
C31 C32 1.336(8)
C32 C33 1.377(8)
C33 C34 1.340(9)
C35 C40 1.364(7)
C35 C36 1.377(8)
C36 F20 1.354(6)
C36 C37 1.370(8)
C37 F19 1.338(6)
C37 C38 1.375(8)
C38 F18 1.299(6)
C38 C39 1.368(8)
C39 F17 1.319(6)
C39 C40 1.398(8)
C40 F16 1.354(6)
C41 C42 1.377(7)
C41 C46 1.385(7)
C42 F21 1.346(6)
C42 C43 1.366(8)
C43 F22 1.344(7)
C43 C44 1.362(9)
C44 F23 1.341(6)
C44 C45 1.374(9)
C45 F24 1.336(7)
C45 C46 1.356(8)
C46 F25 1.363(6)
C47 C52 1.374(7)
C47 C48 1.392(7)
C48 F30 1.351(6)
C48 C49 1.364(8)
C49 F29 1.353(6)
C49 C50 1.371(8)
C50 F28 1.340(6)
C50 C51 1.367(7)
C51 F27 1.355(6)
C51 C52 1.367(8)
C52 F26 1.365(6)
